data_4103645
loop_
_publ_author_name
'K. Cory MacLeod'
'Julia L. Conway'
'Brian O. Patrick'
'Kevin M. Smith'

_publ_section_title
;
 Exploring Chromium(III)-Alkyl Bond Homolysis with CpCr[(ArNCMe)2CH](R)
 Complexes
;
_journal_name_full 'Journal of the American Chemical Society'
_journal_page_first 17325
_journal_page_last 17334
_journal_paper_doi 10.1021/ja1083392
_journal_volume 132
_journal_year 2010
_chemical_formula_sum 'C35 H41 Cr N2'
_chemical_formula_weight 541.70
_chemical_name_systematic
;
 ?
;
_space_group_IT_number 9
_symmetry_cell_setting monoclinic
_symmetry_space_group_name_Hall 'C -2yc'
_symmetry_space_group_name_H-M 'C 1 c 1'
_atom_sites_solution_hydrogens geom
_atom_sites_solution_primary direct
_atom_sites_solution_secondary difmap
_audit_creation_method SHELXL-97
_cell_angle_alpha 90.00
_cell_angle_beta 100.889(14)
_cell_angle_gamma 90.00
_cell_formula_units_Z 4
_cell_length_a 16.038(5)
_cell_length_b 16.383(5)
_cell_length_c 11.162(4)
_cell_measurement_reflns_used 9155
_cell_measurement_temperature 173(2)
_cell_measurement_theta_max 27.91
_cell_measurement_theta_min 2.40
_cell_volume 2880.0(16)
_computing_structure_refinement 'SHELXL-97 (Sheldrick, 1997)'
_diffrn_ambient_temperature 173(2)
_diffrn_measured_fraction_theta_full 1.000
_diffrn_measured_fraction_theta_max 1.000
_diffrn_measurement_device_type 'Bruker X8 APEX II'
_diffrn_measurement_method 'area detector'
_diffrn_radiation_monochromator graphite
_diffrn_radiation_source 'fine-focus sealed tube'
_diffrn_radiation_type MoK\a
_diffrn_radiation_wavelength 0.71073
_diffrn_reflns_av_R_equivalents 0.0303
_diffrn_reflns_av_sigmaI/netI 0.0312
_diffrn_reflns_limit_h_max 21
_diffrn_reflns_limit_h_min -20
_diffrn_reflns_limit_k_max 21
_diffrn_reflns_limit_k_min -21
_diffrn_reflns_limit_l_max 12
_diffrn_reflns_limit_l_min -14
_diffrn_reflns_number 24747
_diffrn_reflns_theta_full 28.00
_diffrn_reflns_theta_max 28.00
_diffrn_reflns_theta_min 1.79
_exptl_absorpt_coefficient_mu 0.423
_exptl_absorpt_correction_T_max 0.951
_exptl_absorpt_correction_T_min 0.873
_exptl_absorpt_correction_type multi-scan
_exptl_crystal_colour black
_exptl_crystal_density_diffrn 1.249
_exptl_crystal_density_method 'not measured'
_exptl_crystal_description irregular
_exptl_crystal_F_000 1156
_exptl_crystal_size_max 0.25
_exptl_crystal_size_mid 0.15
_exptl_crystal_size_min 0.12
_refine_diff_density_max 0.246
_refine_diff_density_min -0.230
_refine_diff_density_rms 0.040
_refine_ls_abs_structure_details 'Flack H D (1983), Acta Cryst. A39, 876-881'
_refine_ls_abs_structure_Flack 0.400(13)
_refine_ls_extinction_method none
_refine_ls_goodness_of_fit_ref 1.032
_refine_ls_hydrogen_treatment constr
_refine_ls_matrix_type full
_refine_ls_number_parameters 352
_refine_ls_number_reflns 6301
_refine_ls_number_restraints 2
_refine_ls_restrained_S_all 1.032
_refine_ls_R_factor_all 0.0360
_refine_ls_R_factor_gt 0.0314
_refine_ls_shift/su_max 0.105
_refine_ls_shift/su_mean 0.002
_refine_ls_structure_factor_coef Fsqd
_refine_ls_weighting_details 'calc w=1/[\s^2^(Fo^2^)+(0.0392P)^2^+1.2512P] where P=(Fo^2^+2Fc^2^)/3'
_refine_ls_weighting_scheme calc
_refine_ls_wR_factor_gt 0.0751
_refine_ls_wR_factor_ref 0.0776
_reflns_number_gt 5823
_reflns_number_total 6301
_reflns_threshold_expression >2sigma(I)
_cod_data_source_file ja1083392_si_002_18.cif
_cod_data_source_block 10c_Mes_CH2Ph
_cod_original_cell_volume 2879.9(15)
_cod_original_sg_symbol_H-M 'C c'
_cod_database_code 4103645

loop_
_symmetry_equiv_pos_as_xyz
'x, y, z'
'x, -y, z+1/2'
'x+1/2, y+1/2, z'
'x+1/2, -y+1/2, z+1/2'

loop_
_atom_site_label
_atom_site_type_symbol
_atom_site_fract_x
_atom_site_fract_y
_atom_site_fract_z
_atom_site_U_iso_or_equiv
_atom_site_adp_type
_atom_site_occupancy
_atom_site_symmetry_multiplicity
_atom_site_calc_flag
_atom_site_refinement_flags
C1 C 0.45117(13) 0.23132(13) 0.2600(2) 0.0290(4) Uani 1 1 d .
H1A H 0.4512 0.1767 0.2242 0.044 Uiso 1 1 calc R
H1B H 0.4946 0.2341 0.3346 0.044 Uiso 1 1 calc R
H1C H 0.4637 0.2720 0.2014 0.044 Uiso 1 1 calc R
C2 C 0.36520(13) 0.24856(10) 0.29030(18) 0.0211(4) Uani 1 1 d .
C3 C 0.36494(12) 0.28202(11) 0.40492(17) 0.0218(4) Uani 1 1 d .
H3 H 0.4147 0.2744 0.4652 0.026 Uiso 1 1 calc R
C4 C 0.29850(12) 0.32581(11) 0.43991(17) 0.0220(4) Uani 1 1 d .
C5 C 0.32154(13) 0.38145(12) 0.54907(18) 0.0292(4) Uani 1 1 d .
H5A H 0.3188 0.4384 0.5217 0.044 Uiso 1 1 calc R
H5B H 0.3792 0.3690 0.5921 0.044 Uiso 1 1 calc R
H5C H 0.2815 0.3731 0.6043 0.044 Uiso 1 1 calc R
C6 C 0.30720(12) 0.21898(11) 0.08416(18) 0.0234(4) Uani 1 1 d .
C7 C 0.30400(13) 0.13965(12) 0.03912(18) 0.0267(4) Uani 1 1 d .
C8 C 0.31134(13) 0.12700(12) -0.08074(19) 0.0291(4) Uani 1 1 d .
H8 H 0.3084 0.0726 -0.1109 0.035 Uiso 1 1 calc R
C9 C 0.32278(13) 0.18950(13) -0.15883(18) 0.0296(4) Uani 1 1 d .
C10 C 0.32702(14) 0.26794(13) -0.1116(2) 0.0310(4) Uani 1 1 d .
H10 H 0.3354 0.3122 -0.1630 0.037 Uiso 1 1 calc R
C11 C 0.31945(13) 0.28422(12) 0.00764(19) 0.0265(4) Uani 1 1 d .
C12 C 0.29126(18) 0.06826(13) 0.1170(2) 0.0420(6) Uani 1 1 d .
H12A H 0.3376 0.0661 0.1881 0.063 Uiso 1 1 calc R
H12B H 0.2909 0.0179 0.0696 0.063 Uiso 1 1 calc R
H12C H 0.2370 0.0740 0.1443 0.063 Uiso 1 1 calc R
C13 C 0.32934(16) 0.17140(15) -0.2882(2) 0.0399(5) Uani 1 1 d .
H13A H 0.3768 0.1339 -0.2894 0.060 Uiso 1 1 calc R
H13B H 0.3390 0.2223 -0.3296 0.060 Uiso 1 1 calc R
H13C H 0.2765 0.1461 -0.3302 0.060 Uiso 1 1 calc R
C14 C 0.32279(17) 0.37067(13) 0.0520(2) 0.0380(5) Uani 1 1 d .
H14A H 0.3699 0.3769 0.1214 0.057 Uiso 1 1 calc R
H14B H 0.2692 0.3843 0.0774 0.057 Uiso 1 1 calc R
H14C H 0.3314 0.4074 -0.0140 0.057 Uiso 1 1 calc R
C15 C 0.16003(12) 0.38349(12) 0.40847(18) 0.0239(4) Uani 1 1 d .
C16 C 0.10613(13) 0.36493(12) 0.4890(2) 0.0305(4) Uani 1 1 d .
C17 C 0.04312(13) 0.41940(13) 0.5030(2) 0.0315(5) Uani 1 1 d .
H17 H 0.0057 0.4056 0.5564 0.038 Uiso 1 1 calc R
C18 C 0.03218(12) 0.49330(12) 0.4423(2) 0.0290(4) Uani 1 1 d .
C19 C 0.08983(13) 0.51242(12) 0.36854(19) 0.0288(4) Uani 1 1 d .
H19 H 0.0854 0.5640 0.3289 0.035 Uiso 1 1 calc R
C20 C 0.15348(12) 0.45974(12) 0.35018(18) 0.0266(4) Uani 1 1 d .
C21 C 0.11432(18) 0.28690(15) 0.5594(3) 0.0502(7) Uani 1 1 d .
H21A H 0.1613 0.2548 0.5391 0.075 Uiso 1 1 calc R
H21B H 0.0614 0.2557 0.5382 0.075 Uiso 1 1 calc R
H21C H 0.1256 0.2990 0.6469 0.075 Uiso 1 1 calc R
C22 C -0.03997(13) 0.54832(13) 0.4548(2) 0.0384(5) Uani 1 1 d .
H22A H -0.0224 0.6053 0.4499 0.058 Uiso 1 1 calc R
H22B H -0.0565 0.5387 0.5338 0.058 Uiso 1 1 calc R
H22C H -0.0883 0.5370 0.3890 0.058 Uiso 1 1 calc R
C23 C 0.21232(14) 0.48360(13) 0.2662(2) 0.0348(5) Uani 1 1 d .
H23A H 0.1974 0.4531 0.1896 0.052 Uiso 1 1 calc R
H23B H 0.2710 0.4710 0.3050 0.052 Uiso 1 1 calc R
H23C H 0.2070 0.5423 0.2493 0.052 Uiso 1 1 calc R
C24 C 0.0664(2) 0.17335(17) 0.1428(4) 0.0715(12) Uani 1 1 d .
H24 H 0.0599 0.1160 0.1496 0.086 Uiso 1 1 calc R
C25 C 0.10660(17) 0.2121(2) 0.0609(3) 0.0622(9) Uani 1 1 d .
H25 H 0.1331 0.1868 0.0012 0.075 Uiso 1 1 calc R
C26 C 0.10125(17) 0.2953(2) 0.0817(3) 0.0575(9) Uani 1 1 d .
H26 H 0.1238 0.3378 0.0395 0.069 Uiso 1 1 calc R
C27 C 0.05755(17) 0.30435(19) 0.1741(3) 0.0598(9) Uani 1 1 d .
H27 H 0.0434 0.3550 0.2064 0.072 Uiso 1 1 calc R
C28 C 0.03752(19) 0.2305(3) 0.2124(3) 0.0668(10) Uani 1 1 d .
H28 H 0.0081 0.2202 0.2772 0.080 Uiso 1 1 calc R
C29 C 0.20560(13) 0.13581(12) 0.37438(19) 0.0273(4) Uani 1 1 d .
H29A H 0.2573 0.1086 0.3577 0.033 Uiso 1 1 calc R
H29B H 0.2202 0.1586 0.4579 0.033 Uiso 1 1 calc R
C30 C 0.14114(13) 0.07141(12) 0.3766(2) 0.0284(4) Uani 1 1 d .
C31 C 0.08295(19) 0.07494(16) 0.4522(3) 0.0563(8) Uani 1 1 d .
H31 H 0.0870 0.1181 0.5098 0.068 Uiso 1 1 calc R
C32 C 0.0189(2) 0.01829(17) 0.4476(4) 0.0698(10) Uani 1 1 d .
H32 H -0.0207 0.0240 0.5005 0.084 Uiso 1 1 calc R
C33 C 0.01160(17) -0.04524(16) 0.3691(3) 0.0521(7) Uani 1 1 d .
H33 H -0.0335 -0.0834 0.3646 0.063 Uiso 1 1 calc R
C34 C 0.07076(19) -0.05298(16) 0.2967(3) 0.0551(7) Uani 1 1 d .
H34 H 0.0682 -0.0981 0.2427 0.066 Uiso 1 1 calc R
C35 C 0.13420(16) 0.00413(14) 0.3012(2) 0.0432(6) Uani 1 1 d .
H35 H 0.1749 -0.0031 0.2504 0.052 Uiso 1 1 calc R
N1 N 0.29617(10) 0.23560(9) 0.20650(15) 0.0211(3) Uani 1 1 d .
N2 N 0.21924(10) 0.32377(9) 0.37918(14) 0.0217(3) Uani 1 1 d .
Cr1 Cr 0.179725(18) 0.236696(15) 0.25141(2) 0.02046(7) Uani 1 1 d .

loop_
_atom_site_aniso_label
_atom_site_aniso_U_11
_atom_site_aniso_U_22
_atom_site_aniso_U_33
_atom_site_aniso_U_23
_atom_site_aniso_U_13
_atom_site_aniso_U_12
C1 0.0217(9) 0.0358(11) 0.0301(11) -0.0042(8) 0.0063(8) -0.0012(8)
C2 0.0214(9) 0.0199(8) 0.0224(10) 0.0028(7) 0.0049(8) -0.0005(7)
C3 0.0191(8) 0.0252(9) 0.0199(9) 0.0014(7) 0.0009(7) -0.0022(7)
C4 0.0235(9) 0.0240(9) 0.0192(9) 0.0039(7) 0.0059(7) -0.0031(7)
C5 0.0302(10) 0.0322(10) 0.0245(11) -0.0071(8) 0.0028(8) -0.0001(8)
C6 0.0231(9) 0.0271(9) 0.0199(10) -0.0003(7) 0.0039(7) -0.0005(7)
C7 0.0281(10) 0.0283(10) 0.0226(10) -0.0014(8) 0.0020(8) -0.0006(8)
C8 0.0322(11) 0.0280(10) 0.0263(11) -0.0056(8) 0.0033(9) 0.0018(8)
C9 0.0298(10) 0.0374(11) 0.0207(10) -0.0029(8) 0.0027(8) 0.0019(8)
C10 0.0364(11) 0.0331(11) 0.0241(11) 0.0050(8) 0.0074(9) -0.0019(9)
C11 0.0295(10) 0.0262(9) 0.0242(10) -0.0003(7) 0.0063(8) -0.0026(8)
C12 0.0681(17) 0.0281(11) 0.0311(12) 0.0002(9) 0.0129(12) -0.0037(11)
C13 0.0483(14) 0.0492(13) 0.0225(11) -0.0043(9) 0.0075(10) 0.0009(11)
C14 0.0559(15) 0.0279(11) 0.0334(12) -0.0015(9) 0.0169(11) -0.0073(10)
C15 0.0225(9) 0.0247(9) 0.0247(10) 0.0005(7) 0.0050(8) 0.0008(7)
C16 0.0287(10) 0.0301(10) 0.0344(12) 0.0037(8) 0.0104(9) 0.0003(8)
C17 0.0273(10) 0.0354(11) 0.0349(12) 0.0009(9) 0.0140(9) -0.0007(8)
C18 0.0246(10) 0.0290(10) 0.0320(11) -0.0067(8) 0.0022(8) 0.0016(8)
C19 0.0314(10) 0.0229(9) 0.0310(11) -0.0001(8) 0.0030(9) 0.0013(8)
C20 0.0275(10) 0.0256(9) 0.0267(10) -0.0010(8) 0.0049(8) -0.0019(7)
C21 0.0547(16) 0.0422(13) 0.0646(18) 0.0221(12) 0.0388(14) 0.0140(12)
C22 0.0271(11) 0.0355(11) 0.0517(15) -0.0077(10) 0.0049(10) 0.0026(9)
C23 0.0409(11) 0.0290(10) 0.0379(13) 0.0076(9) 0.0162(10) 0.0024(8)
C24 0.0575(18) 0.0386(14) 0.092(3) 0.0160(15) -0.0543(19) -0.0152(13)
C25 0.0318(13) 0.114(3) 0.0325(14) -0.0298(16) -0.0152(11) 0.0272(15)
C26 0.0321(13) 0.0740(19) 0.0553(18) 0.0383(16) -0.0199(13) -0.0191(13)
C27 0.0363(14) 0.0635(18) 0.066(2) -0.0272(15) -0.0258(14) 0.0217(13)
C28 0.0246(13) 0.131(3) 0.0396(17) 0.0248(19) -0.0069(12) -0.0165(16)
C29 0.0273(10) 0.0283(10) 0.0251(10) 0.0068(8) 0.0017(8) -0.0045(8)
C30 0.0284(10) 0.0261(10) 0.0302(11) 0.0091(8) 0.0043(8) -0.0003(8)
C31 0.0697(19) 0.0370(13) 0.077(2) -0.0076(13) 0.0517(17) -0.0168(13)
C32 0.0648(19) 0.0454(15) 0.117(3) 0.0087(17) 0.063(2) -0.0083(14)
C33 0.0415(14) 0.0409(14) 0.0726(19) 0.0155(13) 0.0075(13) -0.0175(11)
C34 0.074(2) 0.0386(13) 0.0548(17) -0.0023(12) 0.0172(15) -0.0239(13)
C35 0.0535(14) 0.0355(12) 0.0460(15) -0.0022(10) 0.0237(12) -0.0109(11)
N1 0.0216(8) 0.0227(7) 0.0198(8) 0.0009(6) 0.0060(6) -0.0023(6)
N2 0.0218(8) 0.0232(8) 0.0205(8) 0.0022(6) 0.0053(6) -0.0004(6)
Cr1 0.01682(12) 0.02375(12) 0.01938(14) 0.00272(15) -0.00022(10) -0.00239(15)

loop_
_atom_type_symbol
_atom_type_description
_atom_type_scat_dispersion_real
_atom_type_scat_dispersion_imag
_atom_type_scat_source
C C 0.0033 0.0016 'International Tables Vol C Tables 4.2.6.8 and 6.1.1.4'
H H 0.0000 0.0000 'International Tables Vol C Tables 4.2.6.8 and 6.1.1.4'
N N 0.0061 0.0033 'International Tables Vol C Tables 4.2.6.8 and 6.1.1.4'
Cr Cr 0.3209 0.6236 'International Tables Vol C Tables 4.2.6.8 and 6.1.1.4'

loop_
_geom_angle_atom_site_label_1
_geom_angle_atom_site_label_2
_geom_angle_atom_site_label_3
_geom_angle
C2 C1 H1A 109.5
C2 C1 H1B 109.5
H1A C1 H1B 109.5
C2 C1 H1C 109.5
H1A C1 H1C 109.5
H1B C1 H1C 109.5
N1 C2 C3 124.39(19)
N1 C2 C1 119.29(18)
C3 C2 C1 116.22(18)
C2 C3 C4 126.34(18)
C2 C3 H3 116.8
C4 C3 H3 116.8
N2 C4 C3 123.53(18)
N2 C4 C5 119.56(17)
C3 C4 C5 116.82(17)
C4 C5 H5A 109.5
C4 C5 H5B 109.5
H5A C5 H5B 109.5
C4 C5 H5C 109.5
H5A C5 H5C 109.5
H5B C5 H5C 109.5
C7 C6 C11 119.40(18)
C7 C6 N1 121.21(17)
C11 C6 N1 119.37(17)
C8 C7 C6 119.11(18)
C8 C7 C12 119.48(18)
C6 C7 C12 121.41(19)
C9 C8 C7 123.15(19)
C9 C8 H8 118.4
C7 C8 H8 118.4
C8 C9 C10 116.81(19)
C8 C9 C13 120.3(2)
C10 C9 C13 122.9(2)
C11 C10 C9 122.49(19)
C11 C10 H10 118.8
C9 C10 H10 118.8
C10 C11 C6 119.03(18)
C10 C11 C14 119.69(19)
C6 C11 C14 121.26(19)
C7 C12 H12A 109.5
C7 C12 H12B 109.5
H12A C12 H12B 109.5
C7 C12 H12C 109.5
H12A C12 H12C 109.5
H12B C12 H12C 109.5
C9 C13 H13A 109.5
C9 C13 H13B 109.5
H13A C13 H13B 109.5
C9 C13 H13C 109.5
H13A C13 H13C 109.5
H13B C13 H13C 109.5
C11 C14 H14A 109.5
C11 C14 H14B 109.5
H14A C14 H14B 109.5
C11 C14 H14C 109.5
H14A C14 H14C 109.5
H14B C14 H14C 109.5
C16 C15 C20 119.48(18)
C16 C15 N2 120.87(17)
C20 C15 N2 119.56(17)
C17 C16 C15 119.27(18)
C17 C16 C21 119.22(19)
C15 C16 C21 121.50(19)
C16 C17 C18 122.65(19)
C16 C17 H17 118.7
C18 C17 H17 118.7
C17 C18 C19 116.87(18)
C17 C18 C22 120.8(2)
C19 C18 C22 122.35(19)
C20 C19 C18 122.82(19)
C20 C19 H19 118.6
C18 C19 H19 118.6
C19 C20 C15 118.70(18)
C19 C20 C23 119.94(18)
C15 C20 C23 121.34(18)
C16 C21 H21A 109.5
C16 C21 H21B 109.5
H21A C21 H21B 109.5
C16 C21 H21C 109.5
H21A C21 H21C 109.5
H21B C21 H21C 109.5
C18 C22 H22A 109.5
C18 C22 H22B 109.5
H22A C22 H22B 109.5
C18 C22 H22C 109.5
H22A C22 H22C 109.5
H22B C22 H22C 109.5
C20 C23 H23A 109.5
C20 C23 H23B 109.5
H23A C23 H23B 109.5
C20 C23 H23C 109.5
H23A C23 H23C 109.5
H23B C23 H23C 109.5
C28 C24 C25 108.5(3)
C28 C24 Cr1 72.51(16)
C25 C24 Cr1 73.18(15)
C28 C24 H24 125.7
C25 C24 H24 125.7
Cr1 C24 H24 120.3
C24 C25 C26 106.9(3)
C24 C25 Cr1 71.38(15)
C26 C25 Cr1 72.83(14)
C24 C25 H25 126.5
C26 C25 H25 126.5
Cr1 C25 H25 121.1
C27 C26 C25 106.9(3)
C27 C26 Cr1 72.46(15)
C25 C26 Cr1 71.55(14)
C27 C26 H26 126.5
C25 C26 H26 126.5
Cr1 C26 H26 121.3
C28 C27 C26 109.4(3)
C28 C27 Cr1 71.38(17)
C26 C27 Cr1 72.80(15)
C28 C27 H27 125.3
C26 C27 H27 125.3
Cr1 C27 H27 122.2
C27 C28 C24 108.2(3)
C27 C28 Cr1 74.06(16)
C24 C28 Cr1 72.36(18)
C27 C28 H28 125.9
C24 C28 H28 125.9
Cr1 C28 H28 119.5
C30 C29 Cr1 120.66(14)
C30 C29 H29A 107.2
Cr1 C29 H29A 107.2
C30 C29 H29B 107.2
Cr1 C29 H29B 107.2
H29A C29 H29B 106.8
C31 C30 C35 115.0(2)
C31 C30 C29 122.6(2)
C35 C30 C29 122.4(2)
C30 C31 C32 122.5(3)
C30 C31 H31 118.7
C32 C31 H31 118.7
C33 C32 C31 121.0(3)
C33 C32 H32 119.5
C31 C32 H32 119.5
C32 C33 C34 118.1(2)
C32 C33 H33 121.0
C34 C33 H33 120.9
C33 C34 C35 120.5(3)
C33 C34 H34 119.8
C35 C34 H34 119.8
C34 C35 C30 122.7(2)
C34 C35 H35 118.7
C30 C35 H35 118.7
C2 N1 C6 117.73(17)
C2 N1 Cr1 120.73(14)
C6 N1 Cr1 121.52(12)
C4 N2 C15 118.45(16)
C4 N2 Cr1 121.29(13)
C15 N2 Cr1 120.24(12)
N1 Cr1 N2 90.00(6)
N1 Cr1 C29 94.35(7)
N2 Cr1 C29 95.46(8)
N1 Cr1 C24 123.67(14)
N2 Cr1 C24 144.95(13)
C29 Cr1 C24 91.63(9)
N1 Cr1 C28 154.72(10)
N2 Cr1 C28 109.82(12)
C29 Cr1 C28 99.02(10)
C24 Cr1 C28 35.13(13)
N1 Cr1 C25 95.98(9)
N2 Cr1 C25 145.33(10)
C29 Cr1 C25 117.96(12)
C24 Cr1 C25 35.43(13)
C28 Cr1 C25 58.78(12)
N1 Cr1 C27 132.81(11)
N2 Cr1 C27 93.23(8)
C29 Cr1 C27 131.99(12)
C24 Cr1 C27 57.83(11)
C28 Cr1 C27 34.56(12)
C25 Cr1 C27 58.25(10)
N1 Cr1 C26 100.86(10)
N2 Cr1 C26 109.72(11)
C29 Cr1 C26 150.34(9)
C24 Cr1 C26 58.75(10)
C28 Cr1 C26 58.38(11)
C25 Cr1 C26 35.62(13)
C27 Cr1 C26 34.75(11)

loop_
_geom_bond_atom_site_label_1
_geom_bond_atom_site_label_2
_geom_bond_distance
C1 C2 1.507(3)
C1 H1A 0.9800
C1 H1B 0.9800
C1 H1C 0.9800
C2 N1 1.325(3)
C2 C3 1.393(3)
C3 C4 1.400(3)
C3 H3 0.9500
C4 N2 1.323(2)
C4 C5 1.511(3)
C5 H5A 0.9800
C5 H5B 0.9800
C5 H5C 0.9800
C6 C7 1.391(3)
C6 C11 1.405(3)
C6 N1 1.436(3)
C7 C8 1.381(3)
C7 C12 1.494(3)
C8 C9 1.379(3)
C8 H8 0.9500
C9 C10 1.386(3)
C9 C13 1.497(3)
C10 C11 1.385(3)
C10 H10 0.9500
C11 C14 1.498(3)
C12 H12A 0.9800
C12 H12B 0.9800
C12 H12C 0.9800
C13 H13A 0.9800
C13 H13B 0.9800
C13 H13C 0.9800
C14 H14A 0.9800
C14 H14B 0.9800
C14 H14C 0.9800
C15 C16 1.393(3)
C15 C20 1.403(3)
C15 N2 1.443(2)
C16 C17 1.379(3)
C16 C21 1.493(3)
C17 C18 1.382(3)
C17 H17 0.9500
C18 C19 1.385(3)
C18 C22 1.494(3)
C19 C20 1.381(3)
C19 H19 0.9500
C20 C23 1.502(3)
C21 H21A 0.9800
C21 H21B 0.9800
C21 H21C 0.9800
C22 H22A 0.9800
C22 H22B 0.9800
C22 H22C 0.9800
C23 H23A 0.9800
C23 H23B 0.9800
C23 H23C 0.9800
C24 C28 1.353(5)
C24 C25 1.370(5)
C24 Cr1 2.240(2)
C24 H24 0.9500
C25 C26 1.389(5)
C25 Cr1 2.263(2)
C25 H25 0.9500
C26 C27 1.360(4)
C26 Cr1 2.279(2)
C26 H26 0.9500
C27 C28 1.342(5)
C27 Cr1 2.275(2)
C27 H27 0.9500
C28 Cr1 2.242(3)
C28 H28 0.9500
C29 C30 1.480(3)
C29 Cr1 2.1384(19)
C29 H29A 0.9900
C29 H29B 0.9900
C30 C31 1.373(3)
C30 C35 1.378(3)
C31 C32 1.378(4)
C31 H31 0.9500
C32 C33 1.351(4)
C32 H32 0.9500
C33 C34 1.364(4)
C33 H33 0.9500
C34 C35 1.376(3)
C34 H34 0.9500
C35 H35 0.9500
N1 Cr1 2.0231(17)
N2 Cr1 2.0320(16)

loop_
_geom_torsion_atom_site_label_1
_geom_torsion_atom_site_label_2
_geom_torsion_atom_site_label_3
_geom_torsion_atom_site_label_4
_geom_torsion
N1 C2 C3 C4 -17.5(3)
C1 C2 C3 C4 158.78(18)
C2 C3 C4 N2 18.0(3)
C2 C3 C4 C5 -158.41(19)
C11 C6 C7 C8 -1.2(3)
N1 C6 C7 C8 177.25(17)
C11 C6 C7 C12 179.9(2)
N1 C6 C7 C12 -1.6(3)
C6 C7 C8 C9 0.8(3)
C12 C7 C8 C9 179.7(2)
C7 C8 C9 C10 0.2(3)
C7 C8 C9 C13 -179.4(2)
C8 C9 C10 C11 -0.6(3)
C13 C9 C10 C11 178.9(2)
C9 C10 C11 C6 0.2(3)
C9 C10 C11 C14 -178.7(2)
C7 C6 C11 C10 0.8(3)
N1 C6 C11 C10 -177.72(18)
C7 C6 C11 C14 179.6(2)
N1 C6 C11 C14 1.1(3)
C20 C15 C16 C17 4.8(3)
N2 C15 C16 C17 -171.77(19)
C20 C15 C16 C21 -176.0(2)
N2 C15 C16 C21 7.4(3)
C15 C16 C17 C18 -1.6(3)
C21 C16 C17 C18 179.1(2)
C16 C17 C18 C19 -2.2(3)
C16 C17 C18 C22 176.5(2)
C17 C18 C19 C20 3.0(3)
C22 C18 C19 C20 -175.7(2)
C18 C19 C20 C15 0.1(3)
C18 C19 C20 C23 178.3(2)
C16 C15 C20 C19 -4.1(3)
N2 C15 C20 C19 172.55(17)
C16 C15 C20 C23 177.7(2)
N2 C15 C20 C23 -5.6(3)
C28 C24 C25 C26 -0.3(3)
Cr1 C24 C25 C26 -64.66(17)
C28 C24 C25 Cr1 64.37(19)
C24 C25 C26 C27 -0.6(3)
Cr1 C25 C26 C27 -64.31(17)
C24 C25 C26 Cr1 63.70(17)
C25 C26 C27 C28 1.3(3)
Cr1 C26 C27 C28 -62.39(19)
C25 C26 C27 Cr1 63.70(16)
C26 C27 C28 C24 -1.5(3)
Cr1 C27 C28 C24 -64.8(2)
C26 C27 C28 Cr1 63.29(19)
C25 C24 C28 C27 1.1(3)
Cr1 C24 C28 C27 65.9(2)
C25 C24 C28 Cr1 -64.81(18)
Cr1 C29 C30 C31 -91.2(3)
Cr1 C29 C30 C35 87.6(2)
C35 C30 C31 C32 -4.0(4)
C29 C30 C31 C32 174.9(3)
C30 C31 C32 C33 1.5(5)
C31 C32 C33 C34 1.7(5)
C32 C33 C34 C35 -2.1(4)
C33 C34 C35 C30 -0.6(4)
C31 C30 C35 C34 3.6(4)
C29 C30 C35 C34 -175.3(2)
C3 C2 N1 C6 165.72(17)
C1 C2 N1 C6 -10.4(2)
C3 C2 N1 Cr1 -15.7(2)
C1 C2 N1 Cr1 168.16(13)
C7 C6 N1 C2 100.1(2)
C11 C6 N1 C2 -81.4(2)
C7 C6 N1 Cr1 -78.5(2)
C11 C6 N1 Cr1 100.01(18)
C3 C4 N2 C15 -167.46(17)
C5 C4 N2 C15 8.9(3)
C3 C4 N2 Cr1 14.6(2)
C5 C4 N2 Cr1 -169.07(13)
C16 C15 N2 C4 -96.4(2)
C20 C15 N2 C4 87.0(2)
C16 C15 N2 Cr1 81.6(2)
C20 C15 N2 Cr1 -94.97(19)
C2 N1 Cr1 N2 33.53(14)
C6 N1 Cr1 N2 -147.94(14)
C2 N1 Cr1 C29 -61.95(15)
C6 N1 Cr1 C29 116.58(14)
C2 N1 Cr1 C24 -156.83(14)
C6 N1 Cr1 C24 21.70(17)
C2 N1 Cr1 C28 176.1(3)
C6 N1 Cr1 C28 -5.4(3)
C2 N1 Cr1 C25 179.32(16)
C6 N1 Cr1 C25 -2.15(17)
C2 N1 Cr1 C27 127.94(15)
C6 N1 Cr1 C27 -53.53(18)
C2 N1 Cr1 C26 143.63(16)
C6 N1 Cr1 C26 -37.84(17)
C4 N2 Cr1 N1 -33.17(14)
C15 N2 Cr1 N1 148.89(14)
C4 N2 Cr1 C29 61.20(15)
C15 N2 Cr1 C29 -116.73(14)
C4 N2 Cr1 C24 161.93(18)
C15 N2 Cr1 C24 -16.0(2)
C4 N2 Cr1 C28 162.85(16)
C15 N2 Cr1 C28 -15.09(17)
C4 N2 Cr1 C25 -133.74(19)
C15 N2 Cr1 C25 48.3(2)
C4 N2 Cr1 C27 -166.07(17)
C15 N2 Cr1 C27 15.99(17)
C4 N2 Cr1 C26 -134.72(15)
C15 N2 Cr1 C26 47.34(16)
C30 C29 Cr1 N1 -138.18(17)
C30 C29 Cr1 N2 131.40(17)
C30 C29 Cr1 C24 -14.2(2)
C30 C29 Cr1 C28 20.3(2)
C30 C29 Cr1 C25 -39.0(2)
C30 C29 Cr1 C27 32.1(2)
C30 C29 Cr1 C26 -17.1(3)
C28 C24 Cr1 N1 -160.26(19)
C25 C24 Cr1 N1 -43.9(2)
C28 C24 Cr1 N2 1.5(3)
C25 C24 Cr1 N2 117.8(3)
C28 C24 Cr1 C29 103.4(2)
C25 C24 Cr1 C29 -140.3(2)
C25 C24 Cr1 C28 116.3(2)
C28 C24 Cr1 C25 -116.3(2)
C28 C24 Cr1 C27 -37.19(19)
C25 C24 Cr1 C27 79.1(2)
C28 C24 Cr1 C26 -78.3(2)
C25 C24 Cr1 C26 38.07(18)
C27 C28 Cr1 N1 -74.4(4)
C24 C28 Cr1 N1 41.2(4)
C27 C28 Cr1 N2 65.3(2)
C24 C28 Cr1 N2 -179.08(19)
C27 C28 Cr1 C29 164.5(2)
C24 C28 Cr1 C29 -79.9(2)
C27 C28 Cr1 C24 -115.6(3)
C27 C28 Cr1 C25 -78.2(2)
C24 C28 Cr1 C25 37.42(19)
C24 C28 Cr1 C27 115.6(3)
C27 C28 Cr1 C26 -36.18(19)
C24 C28 Cr1 C26 79.4(2)
C24 C25 Cr1 N1 144.5(2)
C26 C25 Cr1 N1 -100.32(17)
C24 C25 Cr1 N2 -116.8(3)
C26 C25 Cr1 N2 -1.6(3)
C24 C25 Cr1 C29 46.4(2)
C26 C25 Cr1 C29 161.52(17)
C26 C25 Cr1 C24 115.2(2)
C24 C25 Cr1 C28 -37.09(18)
C26 C25 Cr1 C28 78.1(2)
C24 C25 Cr1 C27 -77.9(2)
C26 C25 Cr1 C27 37.30(17)
C24 C25 Cr1 C26 -115.2(2)
C28 C27 Cr1 N1 145.9(2)
C26 C27 Cr1 N1 27.8(2)
C28 C27 Cr1 N2 -121.1(2)
C26 C27 Cr1 N2 120.78(18)
C28 C27 Cr1 C29 -20.8(3)
C26 C27 Cr1 C29 -138.91(19)
C28 C27 Cr1 C24 37.8(2)
C26 C27 Cr1 C24 -80.3(2)
C26 C27 Cr1 C28 -118.1(3)
C28 C27 Cr1 C25 79.8(2)
C26 C27 Cr1 C25 -38.26(19)
C28 C27 Cr1 C26 118.1(3)
C27 C26 Cr1 N1 -159.63(18)
C25 C26 Cr1 N1 85.09(18)
C27 C26 Cr1 N2 -65.68(19)
C25 C26 Cr1 N2 179.04(17)
C27 C26 Cr1 C29 80.8(3)
C25 C26 Cr1 C29 -34.5(3)
C27 C26 Cr1 C24 77.4(2)
C25 C26 Cr1 C24 -37.86(19)
C27 C26 Cr1 C28 35.99(19)
C25 C26 Cr1 C28 -79.3(2)
C27 C26 Cr1 C25 115.3(2)
C25 C26 Cr1 C27 -115.3(2)
